data_1522273
loop_
_publ_author_name
'Yarovoi, S.S.'
'Mironov, Yu.V.'
'Fedorov, V.E.'
'Virovets, A.V.'
'Solodovnikov, S.F.'

_publ_section_title
;
 Synthesis and crystal structure of a new octahedral rhenium cluster
 compound Cs3 Re6 Se7 Br7 . (H2 O)
;
_journal_name_full 'Materials Research Bulletin'
_journal_page_first 1345
_journal_page_last 1351
_journal_volume 34
_journal_year 1999
_chemical_formula_sum 'Br7 Cs3 H2 O Re6 Se7'
_chemical_name_systematic 'Cs3 ((Se7 Br) (Re Br)6) (H2 O)'
_space_group_IT_number 2
_symmetry_space_group_name_Hall '-P 1'
_symmetry_space_group_name_H-M 'P -1'
_cell_angle_alpha 90.41
_cell_angle_beta 95.48
_cell_angle_gamma 106.48
_cell_formula_units_Z 2
_cell_length_a 9.613
_cell_length_b 11.569
_cell_length_c 13.344
_cell_volume 1415.642
_citation_journal_id_ASTM MRBUAC
_cod_data_source_file Yarovoi_MRBUAC_1999_503.cif
_cod_data_source_block H2Br7Cs3O1Re6Se7
_cod_original_formula_sum 'H2 Br7 Cs3 O1 Re6 Se7'
_cod_database_code 1522273

loop_
_symmetry_equiv_pos_as_xyz
x,y,z
-x,-y,-z

loop_
_atom_site_label
_atom_site_type_symbol
_atom_site_fract_x
_atom_site_fract_y
_atom_site_fract_z
_atom_site_occupancy
_atom_site_U_iso_or_equiv
Se7 Se-2 0.6249 0.7455 0.4044 0.875 0.0
Br11 Br-1 0.7375 0.0636 0.3049 1 0.0
H2 H+1 0.036 0.135 0.4988 1 0.0
Cs1 Cs+1 0.5 0.5 0 1 0.0
Br1 Br-1 0.5634 0.8017 0.1364 0.125 0.0
Re5 Re+3 0.3909 0.597 0.4464 1 0.0
Re6 Re+3 0.3933 0.4755 0.6106 1 0.0
Br3 Br-1 0.1666 -0.0603 -0.0551 0.125 0.0
Br4 Br-1 0.347 -0.01 0.1936 0.125 0.0
Br8 Br-1 0.8357 0.558 0.5083 0.125 0.0
Cs3 Cs+1 0.0332 0.1386 0.7696 1 0.0
Se2 Se-2 0.3926 0.755 0.8828 0.875 0.0
Br2 Br-1 0.3926 0.755 0.8828 0.125 0.0
O1 O-2 -0.014 0.1068 0.554 1 0.0
Br12 Br-1 0.8167 0.8201 0.6544 1 0.0
Cs4 Cs+1 0.0104 0.6317 0.7959 1 0.0
Re4 Re+3 0.6314 0.6332 0.5657 1 0.0
Br6 Br-1 0.6272 0.5097 0.7227 0.125 0.0
Se5 Se-2 0.42 0.6978 0.6188 0.875 0.0
Br14 Br-1 0.246 0.442 0.7652 1 0.0
Br9 Br-1 0.1654 0.6741 0.0839 1 0.0
Se3 Se-2 0.1666 -0.0603 -0.0551 0.875 0.0
Re1 Re+3 0.362 0.8659 0.0398 1 0.0
Br5 Br-1 0.42 0.6978 0.6188 0.125 0.0
Se6 Se-2 0.6272 0.5097 0.7227 0.875 0.0
Re2 Re+3 0.3847 0.0969 0.0298 1 0.0
Br13 Br-1 0.2362 0.7291 0.3738 1 0.0
Se1 Se-2 0.5634 0.8017 0.1364 0.875 0.0
Re3 Re+3 0.5924 0.0254 0.1295 1 0.0
H1 H+1 -0.087 0.139 0.5762 1 0.0
Se8 Se-2 0.8357 0.558 0.5083 0.875 0.0
Br7 Br-1 0.6249 0.7455 0.4044 0.125 0.0
Br10 Br-1 0.2231 0.2336 0.0612 1 0.0
Se4 Se-2 0.347 -0.01 0.1936 0.875 0.0
Cs2 Cs+1 0.4552 -0.0052 0.4801 0.5 0.0
